data_2007018
loop_
_publ_author_name
'Warda, Salam A.'

_publ_section_title
<i>catena</i>-Poly[[(<i>N</i>-salicylideneglycinato-<i>N</i>,<i>O</i>,<i>O</i>')copper(II)-\m-pyrazine-<i>N</i>:<i>N</i>'-(<i>N</i>-salicylideneglycinato-<i>N</i>,<i>O</i>,<i>O</i>')copper(II)]-\m-1,4-dioxane-<i>O</i>:<i>O</i>']
_journal_issue 2
_journal_name_full 'Acta Crystallographica Section C'
_journal_page_first 189
_journal_page_last 191
_journal_paper_doi 10.1107/S0108270197013061
_journal_volume 54
_journal_year 1998
_chemical_formula_iupac '[Cu2 (C9 H7 NO3)2 (C4 H4 N2) (C4 H8 O2)]'
_chemical_formula_sum 'C26 H26 Cu2 N4 O8'
_chemical_formula_weight 649.58
_chemical_name_systematic
;
 Polymeric Pyrazine-Bis[N-salicylideneglycinato-copper(II)]-1,4-dioxane
;
_space_group_IT_number 14
_symmetry_cell_setting monoclinic
_symmetry_space_group_name_Hall '-P 2ybc'
_symmetry_space_group_name_H-M 'P 1 21/c 1'
_audit_creation_method SHELXL-97
_cell_angle_alpha 90.00
_cell_angle_beta 100.905(5)
_cell_angle_gamma 90.00
_cell_formula_units_Z 2
_cell_length_a 8.5214(7)
_cell_length_b 15.3737(18)
_cell_length_c 9.9845(5)
_cell_measurement_reflns_used 25
_cell_measurement_temperature 293(2)
_cell_measurement_theta_max 21.41
_cell_measurement_theta_min 17.54
_cell_volume 1284.4(2)
_computing_cell_refinement 'CAD-4 EXPRESS'
_computing_data_collection 'CAD-4 EXPRESS (Enraf Nonius, 1994)'
_computing_data_reduction 'XCAD-4 (Harms, 1997)'
_computing_molecular_graphics 'XP in SHELXTL (Siemens, 1996b)'
_computing_publication_material SHELXL97
_computing_structure_refinement 'SHELXL97 (Sheldrick, 1997)'
_computing_structure_solution 'SHELXS97 (Sheldrick, 1990)'
_diffrn_ambient_temperature 293(2)
_diffrn_measured_fraction_theta_full 0.956
_diffrn_measured_fraction_theta_max 0.956
_diffrn_measurement_device_type 'Enraf-Nonius CAD-4'
_diffrn_measurement_method omega
_diffrn_radiation_monochromator graphite
_diffrn_radiation_source 'fine-focus sealed tube'
_diffrn_radiation_type MoK\a
_diffrn_radiation_wavelength 0.71073
_diffrn_reflns_av_R_equivalents 0.0104
_diffrn_reflns_av_sigmaI/netI 0.0203
_diffrn_reflns_limit_h_max 9
_diffrn_reflns_limit_h_min -10
_diffrn_reflns_limit_k_max 18
_diffrn_reflns_limit_k_min 0
_diffrn_reflns_limit_l_max 11
_diffrn_reflns_limit_l_min 0
_diffrn_reflns_number 2368
_diffrn_reflns_theta_full 24.97
_diffrn_reflns_theta_max 24.97
_diffrn_reflns_theta_min 2.77
_diffrn_standards_decay_% 0
_diffrn_standards_interval_time 120
_diffrn_standards_number 3
_exptl_absorpt_coefficient_mu 1.715
_exptl_absorpt_correction_T_max 0.922
_exptl_absorpt_correction_T_min 0.577
_exptl_absorpt_correction_type 'psi scans (Siemens, 1996a)'
_exptl_crystal_colour 'Dark green'
_exptl_crystal_density_diffrn 1.680
_exptl_crystal_density_meas ?
_exptl_crystal_density_method 'not measured'
_exptl_crystal_description Prism
_exptl_crystal_F_000 664
_exptl_crystal_size_max 0.36
_exptl_crystal_size_mid 0.12
_exptl_crystal_size_min 0.05
_refine_diff_density_max 0.605
_refine_diff_density_min -0.439
_refine_ls_extinction_coef none
_refine_ls_extinction_method none
_refine_ls_goodness_of_fit_ref 1.080
_refine_ls_hydrogen_treatment constr
_refine_ls_matrix_type full
_refine_ls_number_parameters 181
_refine_ls_number_reflns 2234
_refine_ls_number_restraints 0
_refine_ls_restrained_S_all 1.080
_refine_ls_R_factor_all 0.0414
_refine_ls_R_factor_gt 0.0319
_refine_ls_shift/su_max 0.001
_refine_ls_shift/su_mean 0.000
_refine_ls_structure_factor_coef Fsqd
_refine_ls_weighting_details 'w = 1/[\s^2^(Fo^2^)+(0.0564P)^2^+0.4624P] where P=(Fo^2^+2Fc^2^)/3'
_refine_ls_weighting_scheme calc
_refine_ls_wR_factor_ref 0.0897
_reflns_number_gt 1907
_reflns_number_total 2234
_reflns_threshold_expression I>2\s(I)
_cod_data_source_file jz1247.cif
_cod_data_source_block saazin
_cod_depositor_comments
;
The following automatic conversions were performed:
'_symmetry_cell_setting' value 'Monoclinic' changed to 'monoclinic'
according to '/home/saulius/struct/CIF-dictionaries/cif_core.dic'
dictionary named 'cif_core.dic' version 2.4.1 from 2010-06-29.

Automatic conversion script
Id: cif_fix_enum 1527 2010-12-29 10:47:43Z saulius 

The following automatic conversions were performed:

'_symmetry_cell_setting' value 'Monoclinic' changed to 'monoclinic'
according to /home/saulius/struct/CIF-dictionaries/cif_core.dic
dictionary named 'cif_core.dic' version 2.4.1 from 2010-06-29.

Automatic conversion script
Id: cif_fix_values 1715 2011-07-08 13:25:40Z adriana 

The following automatic conversions were performed:

'_exptl_crystal_density_meas' value 'none' was changed to '?' - the
value is perceived as not measured.

Automatic conversion script
Id: cif_fix_values 3008 2015-01-20 13:52:24Z robertas 

The following automatic conversions were performed:

'_refine_ls_weighting_scheme' value 'calc w =
1/[\s^2^(Fo^2^)+(0.0564P)^2^+0.4624P] where P=(Fo^2^+2Fc^2^)/3' was
changed to 'calc'. New tag '_refine_ls_weighting_details' was
created. The value of the new tag was set to 'w =
1/[\s^2^(Fo^2^)+(0.0564P)^2^+0.4624P] where P=(Fo^2^+2Fc^2^)/3'.

Automatic conversion script
Id: cif_fix_values 3143 2015-03-26 13:38:13Z robertas 
;
_cod_original_sg_symbol_H-M 'P 21/c'
_cod_database_code 2007018

loop_
_symmetry_equiv_pos_as_xyz
'x, y, z'
'-x, y+1/2, -z+1/2'
'-x, -y, -z'
'x, -y-1/2, z-1/2'

loop_
_atom_site_label
_atom_site_fract_x
_atom_site_fract_y
_atom_site_fract_z
_atom_site_U_iso_or_equiv
_atom_site_adp_type
_atom_site_calc_flag
_atom_site_refinement_flags
_atom_site_occupancy
_atom_site_disorder_assembly
_atom_site_disorder_group
_atom_site_type_symbol
Cu .84328(4) .557318(19) .27803(3) .02970(14) Uani d . 1 . . Cu
O1 .8719(3) .44150(11) .3420(2) .0385(5) Uani d . 1 . . O
N1 .7509(3) .59617(14) .4287(2) .0303(5) Uani d . 1 . . N
C1 .8257(3) .40882(18) .4492(3) .0310(6) Uani d . 1 . . C
O2 .8201(2) .67730(12) .21878(18) .0367(4) Uani d . 1 . . O
C2 .8544(3) .31985(19) .4784(3) .0399(6) Uani d . 1 . . C
H2 .9133 .2874 .4286 .048 Uiso d R 1 . . H
N2 .9448(2) .52470(14) .1165(2) .0294(5) Uani d . 1 . . N
O3 .7349(3) .80645(12) .2745(2) .0506(6) Uani d . 1 . . O
C3 .8075(4) .2805(2) .5877(3) .0466(7) Uani d . 1 . . C
H3 .8348 .2180 .6067 .056 Uiso d R 1 . . H
C4 .7281(4) .3276(2) .6740(3) .0510(8) Uani d . 1 . . C
H4 .6927 .2964 .7534 .061 Uiso d R 1 . . H
O4 .5760(2) .52916(14) .1293(2) .0435(5) Uani d . 1 . . O
C5 .6979(4) .4134(2) .6482(3) .0447(7) Uani d . 1 . . C
H5 .6403 .4478 .7048 .054 Uiso d R 1 . . H
C6 .7463(3) .45676(17) .5387(3) .0327(6) Uani d . 1 . . C
C7 .7148(4) .54853(17) .5236(3) .0360(6) Uani d . 1 . . C
H7 .6616 .5752 .5934 .043 Uiso d R 1 . . H
C8 .7138(4) .68884(17) .4229(3) .0370(6) Uani d . 1 . . C
H8B .7676 .7212 .5035 .044 Uiso d R 1 . . H
H8A .6082 .6984 .4252 .044 Uiso d R 1 . . H
C9 .7591(3) .72877(17) .2959(3) .0332(6) Uani d . 1 . . C
C10 .9245(3) .57500(18) .0054(3) .0352(6) Uani d . 1 . . C
H10 .8632 .6239 .0040 .042 Uiso d R 1 . . H
C11 1.0214(3) .44943(17) .1106(3) .0344(6) Uani d . 1 . . C
H11 1.0347 .4120 .1895 .041 Uiso d R 1 . . H
C12 .4806(4) .5861(2) .0361(3) .0477(8) Uani d . 1 . . C
H12B .3657 .5845 .0546 .057 Uiso d R 1 . . H
H12A .5204 .6437 .0454 .057 Uiso d R 1 . . H
C13 .5218(4) .4414(2) .1086(3) .0472(8) Uani d . 1 . . C
H13B .4136 .4381 .1357 .057 Uiso d R 1 . . H
H13A .6007 .3990 .1629 .057 Uiso d R 1 . . H

loop_
_atom_site_aniso_label
_atom_site_aniso_U_11
_atom_site_aniso_U_22
_atom_site_aniso_U_33
_atom_site_aniso_U_12
_atom_site_aniso_U_13
_atom_site_aniso_U_23
Cu .0435(2) .0287(2) .0202(2) -.00184(13) .01463(14) .00026(12)
O1 .0591(12) .0340(11) .0278(11) -.0078(8) .0223(9) -.0046(8)
N1 .0415(12) .0304(12) .0209(11) .0002(9) .0104(9) .0012(9)
C1 .0364(13) .0362(14) .0200(12) .0013(11) .0043(10) .0008(11)
O2 .0597(12) .0297(9) .0246(9) .0004(9) .0182(8) -.0001(8)
C2 .0509(17) .0362(15) .0329(15) -.0032(13) .0086(12) -.0019(12)
N2 .0355(11) .0321(11) .0236(11) -.0015(9) .0130(9) -.0003(9)
O3 .0903(17) .0279(11) .0363(12) -.0047(10) .0186(11) -.0006(9)
C3 .0560(19) .0363(16) .0469(18) .0000(14) .0079(15) -.0125(14)
C4 .063(2) .0555(19) .0371(16) .0036(16) .0153(15) -.0181(15)
O4 .0538(12) .0465(11) .0274(10) .0087(10) .0005(9) .0021(9)
C5 .0596(19) .0499(17) .0291(15) .0026(15) .0197(14) -.0054(14)
C6 .0408(14) .0371(15) .0212(13) .0011(11) .0090(11) -.0014(11)
C7 .0480(16) .0389(15) .0233(13) .0007(12) .0127(12) .0058(11)
C8 .0552(17) .0315(14) .0285(14) -.0011(12) .0185(12) .0027(11)
C9 .0441(15) .0310(14) .0236(13) .0020(11) .0040(11) .0047(11)
C10 .0457(15) .0334(14) .0309(15) -.0105(12) .0180(12) -.0055(12)
C11 .0467(15) .0345(14) .0259(14) -.0063(12) .0164(12) -.0057(11)
C12 .0580(19) .0407(16) .0417(18) .0026(15) .0026(15) .0053(14)
C13 .0575(19) .0476(18) .0348(17) .0108(14) .0047(14) -.0053(13)

loop_
_atom_type_symbol
_atom_type_description
_atom_type_scat_dispersion_real
_atom_type_scat_dispersion_imag
_atom_type_scat_source
C C 0.0033 0.0016 'International Tables Vol C Tables 4.2.6.8 and 6.1.1.4'
H H 0.0000 0.0000 'International Tables Vol C Tables 4.2.6.8 and 6.1.1.4'
N N 0.0061 0.0033 'International Tables Vol C Tables 4.2.6.8 and 6.1.1.4'
O O 0.0106 0.0060 'International Tables Vol C Tables 4.2.6.8 and 6.1.1.4'
Cu Cu 0.3201 1.2651 'International Tables Vol C Tables 4.2.6.8 and 6.1.1.4'

loop_
_geom_angle_atom_site_label_1
_geom_angle_atom_site_label_2
_geom_angle_atom_site_label_3
_geom_angle_site_symmetry_1
_geom_angle_site_symmetry_3
_geom_angle
_geom_angle_publ_flag
O1 Cu N1 . . 94.24(9) y
O1 Cu O2 . . 177.73(9) y
N1 Cu O2 . . 84.83(8) y
O1 Cu N2 . . 89.35(9) y
N1 Cu N2 . . 176.13(9) y
O2 Cu N2 . . 91.52(8) y
O1 Cu O4 . . 94.71(8) y
N1 Cu O4 . . 93.24(8) y
O2 Cu O4 . . 87.42(8) y
N2 Cu O4 . . 87.88(8) y
C1 O1 Cu . . 126.73(17) ?
C7 N1 C8 . . 120.5(2) ?
C7 N1 Cu . . 126.39(19) ?
C8 N1 Cu . . 113.00(16) ?
O1 C1 C2 . . 118.3(2) ?
O1 C1 C6 . . 124.5(2) ?
C2 C1 C6 . . 117.2(2) ?
C9 O2 Cu . . 115.75(17) ?
C3 C2 C1 . . 121.8(3) ?
C3 C2 H2 . . 117.6 ?
C1 C2 H2 . . 120.4 ?
C11 N2 C10 . . 116.9(2) ?
C11 N2 Cu . . 122.23(18) ?
C10 N2 Cu . . 120.57(18) ?
C2 C3 C4 . . 120.8(3) ?
C2 C3 H3 . . 118.9 ?
C4 C3 H3 . . 120.3 ?
C5 C4 C3 . . 118.9(3) ?
C5 C4 H4 . . 122.0 ?
C3 C4 H4 . . 119.1 ?
C12 O4 C13 . . 111.0(2) ?
C12 O4 Cu . . 128.75(18) ?
C13 O4 Cu . . 118.75(18) ?
C4 C5 C6 . . 122.3(3) ?
C4 C5 H5 . . 121.1 ?
C6 C5 H5 . . 116.7 ?
C5 C6 C1 . . 119.1(3) ?
C5 C6 C7 . . 118.0(3) ?
C1 C6 C7 . . 122.9(2) ?
N1 C7 C6 . . 124.9(3) ?
N1 C7 H7 . . 119.4 ?
C6 C7 H7 . . 115.7 ?
N1 C8 C9 . . 109.9(2) ?
N1 C8 H8B . . 113.4 ?
C9 C8 H8B . . 109.0 ?
N1 C8 H8A . . 111.3 ?
C9 C8 H8A . . 111.1 ?
H8B C8 H8A . . 101.9 ?
O3 C9 O2 . . 124.9(3) ?
O3 C9 C8 . . 118.5(2) ?
O2 C9 C8 . . 116.6(2) ?
N2 C10 C11 . 3_765 121.9(2) ?
N2 C10 H10 . . 118.1 ?
C11 C10 H10 3_765 . 119.6 ?
N2 C11 C10 . 3_765 121.1(2) ?
N2 C11 H11 . . 117.7 ?
C10 C11 H11 3_765 . 121.2 ?
O4 C12 C13 . 3_665 111.2(3) ?
O4 C12 H12B . . 108.3 ?
C13 C12 H12B 3_665 . 109.0 ?
O4 C12 H12A . . 111.3 ?
C13 C12 H12A 3_665 . 107.3 ?
H12B C12 H12A . . 109.8 ?
O4 C13 C12 . 3_665 110.5(3) ?
O4 C13 H13B . . 107.1 ?
C12 C13 H13B 3_665 . 113.4 ?
O4 C13 H13A . . 111.4 ?
C12 C13 H13A 3_665 . 102.7 ?
H13B C13 H13A . . 111.8 ?

loop_
_geom_bond_atom_site_label_1
_geom_bond_atom_site_label_2
_geom_bond_site_symmetry_2
_geom_bond_distance
_geom_bond_publ_flag
Cu O1 . 1.8918(18) y
Cu N1 . 1.920(2) y
Cu O2 . 1.9357(18) y
Cu N2 . 2.032(2) y
Cu O4 . 2.510(2) y
O1 C1 . 1.309(3) ?
N1 C7 . 1.280(3) ?
N1 C8 . 1.458(3) ?
C1 C2 . 1.410(4) ?
C1 C6 . 1.424(4) ?
O2 C9 . 1.281(3) ?
C2 C3 . 1.371(4) ?
C2 H2 . .9185 ?
N2 C11 . 1.335(3) ?
N2 C10 . 1.336(3) ?
O3 C9 . 1.224(3) ?
C3 C4 . 1.395(5) ?
C3 H3 . .9984 ?
C4 C5 . 1.360(5) ?
C4 H4 . 1.0193 ?
O4 C12 . 1.416(4) ?
O4 C13 . 1.428(3) ?
C5 C6 . 1.408(4) ?
C5 H5 . .9710 ?
C6 C7 . 1.439(4) ?
C7 H7 . .9896 ?
C8 C9 . 1.523(4) ?
C8 H8B . .9831 ?
C8 H8A . .9159 ?
C10 C11 3_765 1.377(4) ?
C10 H10 . .9143 ?
C11 C10 3_765 1.377(4) ?
C11 H11 . .9647 ?
C12 C13 3_665 1.501(5) ?
C12 H12B . 1.0308 ?
C12 H12A . .9474 ?
C13 C12 3_665 1.501(5) ?
C13 H13B . 1.0097 ?
C13 H13A . 1.0164 ?

loop_
_geom_torsion_atom_site_label_1
_geom_torsion_atom_site_label_2
_geom_torsion_atom_site_label_3
_geom_torsion_atom_site_label_4
_geom_torsion_site_symmetry_4
_geom_torsion
N1 Cu O1 C1 . -4.4(2)
O2 Cu O1 C1 . -70(2)
N2 Cu O1 C1 . 177.0(2)
O4 Cu O1 C1 . 89.2(2)
O1 Cu N1 C7 . 5.9(2)
O2 Cu N1 C7 . -176.2(2)
N2 Cu N1 C7 . 164.2(12)
O4 Cu N1 C7 . -89.1(2)
O1 Cu N1 C8 . -177.72(19)
O2 Cu N1 C8 . 0.19(18)
N2 Cu N1 C8 . -19.4(14)
O4 Cu N1 C8 . 87.31(18)
Cu O1 C1 C2 . -178.32(19)
Cu O1 C1 C6 . 1.0(4)
O1 Cu O2 C9 . 66(2)
N1 Cu O2 C9 . -0.02(19)
N2 Cu O2 C9 . 178.68(19)
O4 Cu O2 C9 . -93.52(19)
O1 C1 C2 C3 . 179.1(3)
C6 C1 C2 C3 . -0.3(4)
O1 Cu N2 C11 . 11.8(2)
N1 Cu N2 C11 . -146.5(12)
O2 Cu N2 C11 . -166.1(2)
O4 Cu N2 C11 . 106.6(2)
O1 Cu N2 C10 . -162.0(2)
N1 Cu N2 C10 . 39.6(13)
O2 Cu N2 C10 . 20.1(2)
O4 Cu N2 C10 . -67.3(2)
C1 C2 C3 C4 . -0.5(5)
C2 C3 C4 C5 . 0.1(5)
O1 Cu O4 C12 . 174.1(2)
N1 Cu O4 C12 . -91.4(2)
O2 Cu O4 C12 . -6.7(2)
N2 Cu O4 C12 . 84.9(2)
O1 Cu O4 C13 . 9.4(2)
N1 Cu O4 C13 . 103.9(2)
O2 Cu O4 C13 . -171.4(2)
N2 Cu O4 C13 . -79.8(2)
C3 C4 C5 C6 . 1.1(5)
C4 C5 C6 C1 . -1.8(5)
C4 C5 C6 C7 . 177.3(3)
O1 C1 C6 C5 . -177.9(3)
C2 C1 C6 C5 . 1.4(4)
O1 C1 C6 C7 . 2.9(4)
C2 C1 C6 C7 . -177.7(3)
C8 N1 C7 C6 . 179.9(3)
Cu N1 C7 C6 . -4.0(4)
C5 C6 C7 N1 . 179.5(3)
C1 C6 C7 N1 . -1.3(5)
C7 N1 C8 C9 . 176.3(2)
Cu N1 C8 C9 . -0.3(3)
Cu O2 C9 O3 . 179.7(2)
Cu O2 C9 C8 . -0.2(3)
N1 C8 C9 O3 . -179.6(2)
N1 C8 C9 O2 . 0.3(3)
C11 N2 C10 C11 3_765 -0.5(5)
Cu N2 C10 C11 3_765 173.6(2)
C10 N2 C11 C10 3_765 0.5(5)
Cu N2 C11 C10 3_765 -173.5(2)
C13 O4 C12 C13 3_665 56.6(4)
Cu O4 C12 C13 3_665 -109.1(3)
C12 O4 C13 C12 3_665 -56.2(4)
Cu O4 C13 C12 3_665 111.0(3)
